data_2009171
loop_
_publ_author_name
'Hou, Yuqing'
'Robinson, Paul D.'
'Meyers, Cal Y.'

_publ_section_title
;
 <i>ap</i>-9-(<i>o</i>-Isopropylphenyl)-9-fluorenol
;
_journal_issue 11
_journal_name_full 'Acta Crystallographica Section C'
_journal_page_first IUC9900144
_journal_paper_doi 10.1107/S0108270199098510
_journal_volume 55
_journal_year 1999
_chemical_formula_moiety 'C22 H20 O1'
_chemical_formula_sum 'C22 H20 O'
_chemical_formula_weight 300.38
_chemical_melting_point 420.0(5)
_chemical_name_systematic
;
ap 9-(o-Isopropylphenyl)-9-fluorenol
;
_space_group_IT_number 14
_symmetry_cell_setting monoclinic
_symmetry_space_group_name_Hall '-P 2ybc'
_symmetry_space_group_name_H-M 'P 1 21/c 1'
_cell_angle_alpha 90.00
_cell_angle_beta 100.429(10)
_cell_angle_gamma 90.00
_cell_formula_units_Z 4
_cell_length_a 12.2080(15)
_cell_length_b 8.4399(12)
_cell_length_c 16.375(3)
_cell_measurement_reflns_used 24
_cell_measurement_temperature 296
_cell_measurement_theta_max 11.1
_cell_measurement_theta_min 10.1
_cell_volume 1659.3(4)
_computing_cell_refinement 'MSC/AFC Diffractometer Control Software'
_computing_data_collection
;
MSC/AFC Diffractometer Control Software
(Molecular Structure Corporation, 1996)
;
_computing_data_reduction
;
 PROCESS in TEXSAN  (Molecular Structure Corporation, 1997)
;
_computing_publication_material 'TEXSAN, SHELXL97 and PLATON (Spek, 1990)'
_computing_structure_refinement 'LS in TEXSAN and SHELXL97 (Sheldrick, 1997)'
_computing_structure_solution 'SHELXS97 (Sheldrick, 1990)'
_diffrn_ambient_temperature 296
_diffrn_measurement_device_type 'Rigaku AFC-5S'
_diffrn_measurement_method '\w (rate 4\% min^-1^ in \w)'
_diffrn_radiation_monochromator graphite
_diffrn_radiation_source 'X-ray tube'
_diffrn_radiation_type MoK\a
_diffrn_radiation_wavelength 0.71069
_diffrn_reflns_av_R_equivalents 0.017
_diffrn_reflns_av_sigmaI/netI 0.058
_diffrn_reflns_limit_h_max 14
_diffrn_reflns_limit_h_min 0
_diffrn_reflns_limit_k_max 10
_diffrn_reflns_limit_k_min 0
_diffrn_reflns_limit_l_max 19
_diffrn_reflns_limit_l_min -19
_diffrn_reflns_number 3239
_diffrn_reflns_theta_max 25.50
_diffrn_reflns_theta_min 2.53
_diffrn_standards_decay_% 0.0
_diffrn_standards_interval_count 150
_diffrn_standards_number 3
_exptl_absorpt_coefficient_mu 0.072
_exptl_absorpt_correction_type none
_exptl_crystal_colour colorless
_exptl_crystal_density_diffrn 1.202
_exptl_crystal_density_method 'not measured'
_exptl_crystal_description prism
_exptl_crystal_F_000 640
_exptl_crystal_size_max 0.41
_exptl_crystal_size_mid 0.35
_exptl_crystal_size_min 0.17
_refine_diff_density_max 0.131
_refine_diff_density_min -0.144
_refine_ls_extinction_method none
_refine_ls_goodness_of_fit_ref 1.001
_refine_ls_hydrogen_treatment constr
_refine_ls_matrix_type full
_refine_ls_number_parameters 211
_refine_ls_number_reflns 3086
_refine_ls_number_restraints 0
_refine_ls_restrained_S_all 1.001
_refine_ls_R_factor_all 0.116
_refine_ls_R_factor_gt 0.036
_refine_ls_shift/su_max 0.001
_refine_ls_shift/su_mean 0.000
_refine_ls_structure_factor_coef Fsqd
_refine_ls_weighting_details 'w = 1/[\s^2^(Fo^2^)+(0.0482P)^2^+0.0183P] where P = (Fo^2^+2Fc^2^)/3'
_refine_ls_weighting_scheme calc
_refine_ls_wR_factor_ref 0.114
_reflns_number_gt 1536
_reflns_number_total 3086
_reflns_threshold_expression I>2\s(I)
_cod_data_source_file qb0106.cif
_cod_data_source_block QB0106
_cod_depositor_comments
;
The following automatic conversions were performed:

'_chemical_melting_point' value '419.5-420.5' was changed to
'420.0(5)' - the average value was taken and precision was estimated.

Automatic conversion script
Id: cif_fix_values 1646 2011-03-28 12:23:43Z adriana 

The following automatic conversions were performed:

'_chemical_melting_point' value '419.5-420.5' was changed to
'420.0(5)' - the average value was taken and precision was estimated.

Automatic conversion script
Id: cif_fix_values 1715 2011-07-08 13:25:40Z adriana 
;
_cod_original_sg_symbol_H-M 'P 21/c'
_cod_original_formula_sum 'C22 H20 O1'
_cod_database_code 2009171

loop_
_symmetry_equiv_pos_as_xyz
'x, y, z'
'-x, y+1/2, -z+1/2'
'-x, -y, -z'
'x, -y-1/2, z-1/2'

loop_
_atom_site_label
_atom_site_fract_x
_atom_site_fract_y
_atom_site_fract_z
_atom_site_U_iso_or_equiv
_atom_site_adp_type
_atom_site_calc_flag
_atom_site_refinement_flags
_atom_site_occupancy
_atom_site_disorder_assembly
_atom_site_disorder_group
_atom_site_type_symbol
O1 .72375(13) .08661(19) .73416(9) .0634(5) Uani d . 1 . . O
C1 .61476(17) .1180(2) .54451(13) .0527(6) Uani d . 1 . . C
C2 .6028(2) .1982(3) .46935(14) .0629(6) Uani d . 1 . . C
C3 .6952(2) .2414(3) .43694(14) .0621(6) Uani d . 1 . . C
C4 .80133(19) .2085(2) .47856(12) .0524(6) Uani d . 1 . . C
C4a .81410(16) .1285(2) .55370(12) .0430(5) Uani d . 1 . . C
C4b .91461(16) .0733(2) .61053(12) .0430(5) Uani d . 1 . . C
C5 1.02711(17) .0863(3) .60714(14) .0553(6) Uani d . 1 . . C
C6 1.10495(19) .0193(3) .67061(15) .0638(7) Uani d . 1 . . C
C7 1.07112(19) -.0604(3) .73480(15) .0637(6) Uani d . 1 . . C
C8 .95838(18) -.0771(3) .73862(13) .0561(6) Uani d . 1 . . C
C8a .88130(16) -.0087(2) .67600(12) .0422(5) Uani d . 1 . . C
C9 .75485(16) -.0064(2) .66777(11) .0425(5) Uani d . 1 . . C
C9a .72026(16) .0823(2) .58573(12) .0424(5) Uani d . 1 . . C
C1' .70111(15) -.1705(2) .67097(11) .0405(5) Uani d . 1 . . C
C2' .71558(15) -.2938(2) .61545(11) .0416(5) Uani d . 1 . . C
C3' .66455(17) -.4385(2) .62439(14) .0517(5) Uani d . 1 . . C
C4' .60016(18) -.4657(3) .68400(14) .0616(6) Uani d . 1 . . C
C5' .58567(18) -.3446(3) .73713(14) .0616(6) Uani d . 1 . . C
C6' .63564(17) -.1995(3) .73079(12) .0510(5) Uani d . 1 . . C
C7' .78163(16) -.2787(2) .54517(11) .0451(5) Uani d . 1 . . C
C8' .88115(18) -.3908(3) .55753(14) .0611(6) Uani d . 1 . . C
C9' .7072(2) -.3025(3) .46035(13) .0716(7) Uani d . 1 . . C
H1 .5526 .0891 .5665 .063 Uiso calc R 1 . . H
H2 .5320 .2230 .4407 .076 Uiso calc R 1 . . H
H3 .6857 .2936 .3861 .075 Uiso calc R 1 . . H
H4 .8632 .2394 .4567 .063 Uiso calc R 1 . . H
H5 1.0502 .1388 .5633 .066 Uiso calc R 1 . . H
H6 1.1805 .0287 .6694 .077 Uiso calc R 1 . . H
H7 1.1243 -.1042 .7765 .076 Uiso calc R 1 . . H
H8 .9357 -.1324 .7818 .067 Uiso calc R 1 . . H
H9 .7624 .1666 .7414 .095 Uiso calc R 1 . . H
H3' .6743 -.5206 .5885 .062 Uiso calc R 1 . . H
H4' .5672 -.5640 .6882 .074 Uiso calc R 1 . . H
H5' .5421 -.3605 .7775 .074 Uiso calc R 1 . . H
H6' .6253 -.1190 .7674 .061 Uiso calc R 1 . . H
H7' .8108 -.1704 .5467 .054 Uiso calc R 1 . . H
H8'A .8557 -.4978 .5612 .092 Uiso calc R 1 . . H
H8'B .9312 -.3636 .6078 .092 Uiso calc R 1 . . H
H8'C .9192 -.3817 .5113 .092 Uiso calc R 1 . . H
H9'A .7520 -.3002 .4178 .107 Uiso calc R 1 . . H
H9'B .6528 -.2192 .4507 .107 Uiso calc R 1 . . H
H9'C .6701 -.4029 .4593 .107 Uiso calc R 1 . . H

loop_
_atom_site_aniso_label
_atom_site_aniso_U_11
_atom_site_aniso_U_22
_atom_site_aniso_U_33
_atom_site_aniso_U_12
_atom_site_aniso_U_13
_atom_site_aniso_U_23
O1 .0747(11) .0631(10) .0585(9) -.0092(9) .0280(8) -.0209(8)
C1 .0480(13) .0468(13) .0623(14) .0026(11) .0073(11) -.0004(11)
C2 .0618(15) .0516(14) .0689(16) .0075(12) -.0056(12) .0057(12)
C3 .0874(19) .0454(13) .0506(13) -.0013(13) .0049(13) .0065(11)
C4 .0664(15) .0418(12) .0504(13) -.0065(11) .0143(11) -.0005(10)
C4a .0507(12) .0343(11) .0446(11) -.0045(10) .0104(10) -.0054(9)
C4b .0457(12) .0388(11) .0456(12) -.0062(9) .0110(10) -.0102(9)
C5 .0517(14) .0565(14) .0606(14) -.0111(11) .0174(12) -.0111(11)
C6 .0456(13) .0688(16) .0758(17) -.0069(12) .0076(13) -.0192(14)
C7 .0543(14) .0633(16) .0672(15) .0040(12) -.0056(12) -.0107(13)
C8 .0602(15) .0584(14) .0472(13) -.0041(12) .0035(11) -.0039(11)
C8a .0444(11) .0414(11) .0397(11) -.0041(10) .0048(9) -.0081(10)
C9 .0452(11) .0446(11) .0389(11) -.0020(10) .0105(9) -.0062(9)
C9a .0457(12) .0352(11) .0461(11) -.0011(9) .0080(10) -.0050(9)
C1' .0362(11) .0473(12) .0368(10) -.0001(9) .0031(8) .0041(9)
C2' .0386(11) .0442(12) .0410(11) -.0016(10) .0048(9) .0046(9)
C3' .0475(12) .0452(13) .0619(13) -.0076(10) .0087(11) .0012(11)
C4' .0542(14) .0569(15) .0739(16) -.0143(12) .0125(12) .0144(13)
C5' .0511(14) .0770(18) .0600(14) -.0065(13) .0191(11) .0150(13)
C6' .0484(13) .0606(14) .0467(12) -.0043(11) .0155(10) .0029(11)
C7' .0542(13) .0384(11) .0436(11) -.0046(10) .0115(10) -.0031(9)
C8' .0659(15) .0524(14) .0702(15) .0007(12) .0268(12) -.0011(12)
C9' .0887(18) .0740(17) .0516(14) -.0095(15) .0110(13) -.0033(12)

loop_
_atom_type_symbol
_atom_type_description
_atom_type_scat_dispersion_real
_atom_type_scat_dispersion_imag
_atom_type_scat_source
C C 0.0033 0.0016 'International Tables Vol C Tables 4.2.6.8 and 6.1.1.4'
H H 0.0000 0.0000 'International Tables Vol C Tables 4.2.6.8 and 6.1.1.4'
O O 0.0106 0.0060 'International Tables Vol C Tables 4.2.6.8 and 6.1.1.4'

loop_
_geom_angle_atom_site_label_1
_geom_angle_atom_site_label_2
_geom_angle_atom_site_label_3
_geom_angle
_geom_angle_publ_flag
C9a C1 C2 118.7(2) no
C6' C1' C2' 118.52(19) no
C6' C1' C9 119.00(17) no
C2' C1' C9 122.49(16) no
C3 C2 C1 120.5(2) no
C3' C2' C1' 117.90(18) no
C3' C2' C7' 117.43(18) no
C1' C2' C7' 124.66(17) no
C4 C3 C2 121.1(2) no
C4' C3' C2' 123.0(2) no
C3 C4 C4a 118.7(2) no
C4 C4a C9a 120.01(19) no
C4 C4a C4b 131.33(19) no
C9a C4a C4b 108.63(16) no
C5 C4b C8a 119.80(19) no
C5 C4b C4a 131.74(19) no
C8a C4b C4a 108.43(16) no
C5' C4' C3' 118.7(2) no
C4b C5 C6 118.9(2) no
C4' C5' C6' 120.2(2) no
C7 C6 C5 120.7(2) no
C5' C6' C1' 121.7(2) no
C6 C7 C8 121.3(2) no
C8' C7' C2' 111.44(16) no
C8' C7' C9' 111.56(18) no
C2' C7' C9' 111.47(16) no
C8 C8a C4b 121.41(19) no
C8 C8a C9 127.68(18) no
C4b C8a C9 110.90(17) no
C8a C8 C7 117.9(2) no
C1 C9a C4a 120.83(19) no
C1 C9a C9 128.60(18) no
C4a C9a C9 110.57(17) no
O1 C9 C8a 109.84(15) no
O1 C9 C9a 109.04(16) no
C8a C9 C9a 101.40(15) no
O1 C9 C1' 106.97(15) no
C8a C9 C1' 114.66(16) no
C9a C9 C1' 114.79(15) no
C9 O1 H9 109.5 no
C9a C1 H1 120.6 no
C2 C1 H1 120.6 no
C3 C2 H2 119.7 no
C1 C2 H2 119.7 no
C4 C3 H3 119.4 no
C2 C3 H3 119.4 no
C4' C3' H3' 118.5 no
C2' C3' H3' 118.5 no
C3 C4 H4 120.6 no
C4a C4 H4 120.6 no
C5' C4' H4' 120.7 no
C3' C4' H4' 120.7 no
C4b C5 H5 120.5 no
C6 C5 H5 120.5 no
C7 C6 H6 119.7 no
C5 C6 H6 119.7 no
C4' C5' H5' 119.9 no
C6' C5' H5' 119.9 no
C5' C6' H6' 119.1 no
C1' C6' H6' 119.1 no
C6 C7 H7 119.4 no
C8 C7 H7 119.4 no
C8' C7' H7' 107.4 no
C2' C7' H7' 107.4 no
C9' C7' H7' 107.4 no
C8a C8 H8 121.1 no
C7 C8 H8 121.1 no
C7' C8' H8'A 109.5 no
C7' C8' H8'B 109.5 no
H8'A C8' H8'B 109.5 no
C7' C8' H8'C 109.5 no
H8'A C8' H8'C 109.5 no
H8'B C8' H8'C 109.5 no
C7' C9' H9'A 109.5 no
C7' C9' H9'B 109.5 no
H9'A C9' H9'B 109.5 no
C7' C9' H9'C 109.5 no
H9'A C9' H9'C 109.5 no
H9'B C9' H9'C 109.5 no

loop_
_geom_bond_atom_site_label_1
_geom_bond_atom_site_label_2
_geom_bond_site_symmetry_2
_geom_bond_distance
_geom_bond_publ_flag
O1 C9 . 1.446(2) no
C1 C9a . 1.375(3) no
C1 C2 . 1.389(3) no
C1' C6' . 1.393(3) no
C1' C2' . 1.413(3) no
C1' C9 . 1.538(3) no
C2 C3 . 1.379(3) no
C2' C3' . 1.391(3) no
C2' C7' . 1.525(3) no
C3 C4 . 1.379(3) no
C3' C4' . 1.379(3) no
C4 C4a . 1.387(3) no
C4a C9a . 1.399(3) no
C4a C4b . 1.475(3) no
C4b C5 . 1.389(3) no
C4b C8a . 1.397(3) no
C4' C5' . 1.374(3) no
C5 C6 . 1.395(3) no
C5' C6' . 1.381(3) no
C6 C7 . 1.373(3) no
C7 C8 . 1.396(3) no
C7' C8' . 1.524(3) no
C7' C9' . 1.529(3) no
C8a C8 . 1.386(3) no
C8a C9 . 1.525(3) no
C9a C9 . 1.529(3) no
C8 H8 . .9300 no
O1 H9 . .8200 no
C2 H2 . .9300 no
C3 H3 . .9300 no
C3' H3' . .9300 no
C4 H4 . .9300 no
C1 H1 . .9300 no
C4' H4' . .9300 no
C5 H5 . .9300 no
C6 H6 . .9300 no
C6' H6' . .9300 no
C5' H5' . .9300 no
C7 H7 . .9300 no
C7' H7' . .9800 no
C8' H8'A . .9600 no
C8' H8'B . .9600 no
C8' H8'C . .9600 no
C9' H9'A . .9600 no
C9' H9'B . .9600 no
C9' H9'C . .9600 no

loop_
_geom_hbond_atom_site_label_D
_geom_hbond_atom_site_label_H
_geom_hbond_atom_site_label_A
_geom_hbond_distance_DH
_geom_hbond_distance_HA
_geom_hbond_distance_DA
_geom_hbond_angle_DHA
_geom_hbond_publ_flag
C6' H6' O1 0.93 2.23 2.640(3) 106 no

loop_
_geom_torsion_atom_site_label_1
_geom_torsion_atom_site_label_2
_geom_torsion_atom_site_label_3
_geom_torsion_atom_site_label_4
_geom_torsion
_geom_torsion_publ_flag
C9a C1 C2 C3 -0.2(3) no
C6' C1' C2' C3' -0.8(3) no
C9 C1' C2' C3' 179.13(17) no
C6' C1' C2' C7' 178.03(18) no
C9 C1' C2' C7' -2.0(3) no
C1 C2 C3 C4 -1.0(3) no
C1' C2' C3' C4' 0.7(3) no
C7' C2' C3' C4' -178.22(19) no
C2 C3 C4 C4a 0.9(3) no
C3 C4 C4a C9a 0.3(3) no
C3 C4 C4a C4b 178.0(2) no
C4 C4a C4b C5 1.1(4) no
C9a C4a C4b C5 179.1(2) no
C4 C4a C4b C8a -176.9(2) no
C9a C4a C4b C8a 1.1(2) no
C2' C3' C4' C5' -0.1(3) no
C8a C4b C5 C6 -1.3(3) no
C4a C4b C5 C6 -179.12(19) no
C3' C4' C5' C6' -0.5(3) no
C4b C5 C6 C7 1.0(3) no
C4' C5' C6' C1' 0.3(3) no
C2' C1' C6' C5' 0.3(3) no
C9 C1' C6' C5' -179.63(18) no
C5 C6 C7 C8 0.1(3) no
C3' C2' C7' C8' -63.7(2) no
C1' C2' C7' C8' 117.5(2) no
C3' C2' C7' C9' 61.7(2) no
C1' C2' C7' C9' -117.2(2) no
C5 C4b C8a C8 0.5(3) no
C4a C4b C8a C8 178.79(18) no
C5 C4b C8a C9 179.37(18) no
C4a C4b C8a C9 -2.3(2) no
C4b C8a C8 C7 0.6(3) no
C9 C8a C8 C7 -178.11(19) no
C6 C7 C8 C8a -0.9(3) no
C2 C1 C9a C4a 1.4(3) no
C2 C1 C9a C9 -178.96(19) no
C4 C4a C9a C1 -1.4(3) no
C4b C4a C9a C1 -179.65(18) no
C4 C4a C9a C9 178.86(17) no
C4b C4a C9a C9 0.6(2) no
C8 C8a C9 O1 66.1(3) no
C4b C8a C9 O1 -112.71(17) no
C8 C8a C9 C9a -178.66(19) no
C4b C8a C9 C9a 2.5(2) no
C8 C8a C9 C1' -54.4(3) no
C4b C8a C9 C1' 126.82(17) no
C1 C9a C9 O1 -65.7(3) no
C4a C9a C9 O1 113.98(17) no
C1 C9a C9 C8a 178.4(2) no
C4a C9a C9 C8a -1.87(19) no
C1 C9a C9 C1' 54.2(3) no
C4a C9a C9 C1' -126.06(17) no
C6' C1' C9 O1 1.0(2) no
C2' C1' C9 O1 -178.94(16) no
C6' C1' C9 C8a 123.06(19) no
C2' C1' C9 C8a -56.9(2) no
C6' C1' C9 C9a -120.08(19) no
C2' C1' C9 C9a 60.0(2) no

loop_
_cod_related_entry_id
_cod_related_entry_database
_cod_related_entry_code
1 ChemSpider 4425140
